data_7150240
loop_
_publ_author_name
'Ilioudis, Christos A.'
'Steed, Jonathan W.'

_publ_section_title
;
 Polyaza metacyclophanes as ditopic anion receptors.
;
_journal_issue 16
_journal_name_full 'Organic &amp; biomolecular chemistry'
_journal_page_first 2935
_journal_page_last 2945
_journal_paper_doi 10.1039/b506828b
_journal_volume 3
_journal_year 2005
_chemical_formula_sum 'C51 H59 N5 O10 S5'
_chemical_formula_weight 1062.33
_chemical_name_common l5-tS5
_chemical_name_systematic
;
?
;
_space_group_IT_number 14
_symmetry_cell_setting monoclinic
_symmetry_space_group_name_Hall '-P 2yn'
_symmetry_space_group_name_H-M 'P 1 21/n 1'
_atom_sites_solution_hydrogens geom
_atom_sites_solution_primary direct
_atom_sites_solution_secondary difmap
_audit_creation_method SHELXL-97
_cell_angle_alpha 90.00
_cell_angle_beta 98.651(8)
_cell_angle_gamma 90.00
_cell_formula_units_Z 4
_cell_length_a 13.925(2)
_cell_length_b 16.012(2)
_cell_length_c 22.880(2)
_cell_measurement_temperature 120(2)
_cell_volume 5043.4(11)
_computing_cell_refinement DENZO-SMN
_computing_data_collection 'Nonius Collect'
_computing_data_reduction DENZO-SMN
_computing_molecular_graphics 'XSeed interface to POVRay'
_computing_publication_material 'CIFTAB (Sheldrick, 1997)'
_computing_structure_refinement 'SHELXL-97 (Sheldrick, 1997)'
_computing_structure_solution 'SHELXS-97 (Sheldrick, 1990)'
_diffrn_ambient_temperature 120(2)
_diffrn_measured_fraction_theta_full 0.950
_diffrn_measured_fraction_theta_max 0.950
_diffrn_measurement_device_type KappaCCD
_diffrn_measurement_method '2o phi frames'
_diffrn_radiation_monochromator graphite
_diffrn_radiation_source 'fine-focus sealed tube'
_diffrn_radiation_type MoK\a
_diffrn_radiation_wavelength 0.71073
_diffrn_reflns_av_R_equivalents 0.2058
_diffrn_reflns_av_sigmaI/netI 0.1881
_diffrn_reflns_limit_h_max 16
_diffrn_reflns_limit_h_min -16
_diffrn_reflns_limit_k_max 19
_diffrn_reflns_limit_k_min -16
_diffrn_reflns_limit_l_max 27
_diffrn_reflns_limit_l_min -27
_diffrn_reflns_number 21828
_diffrn_reflns_theta_full 25.00
_diffrn_reflns_theta_max 25.00
_diffrn_reflns_theta_min 1.61
_diffrn_standards_decay_% 0
_diffrn_standards_number 0
_exptl_absorpt_coefficient_mu 0.294
_exptl_absorpt_correction_type none
_exptl_crystal_colour colourless
_exptl_crystal_density_diffrn 1.399
_exptl_crystal_density_method 'not measured'
_exptl_crystal_description block
_exptl_crystal_F_000 2240
_exptl_crystal_size_max 0.4
_exptl_crystal_size_mid 0.3
_exptl_crystal_size_min 0.25
_refine_diff_density_max 0.627
_refine_diff_density_min -0.738
_refine_diff_density_rms 0.139
_refine_ls_extinction_method none
_refine_ls_goodness_of_fit_ref 1.319
_refine_ls_hydrogen_treatment mixed
_refine_ls_matrix_type full
_refine_ls_number_parameters 645
_refine_ls_number_reflns 8431
_refine_ls_number_restraints 0
_refine_ls_restrained_S_all 1.319
_refine_ls_R_factor_all 0.2499
_refine_ls_R_factor_gt 0.1870
_refine_ls_shift/su_max 0.002
_refine_ls_shift/su_mean 0.000
_refine_ls_structure_factor_coef Fsqd
_refine_ls_weighting_details 'calc w=1/[\s^2^(Fo^2^)+(0.0000P)^2^+66.9513P] where P=(Fo^2^+2Fc^2^)/3'
_refine_ls_weighting_scheme calc
_refine_ls_wR_factor_gt 0.2940
_refine_ls_wR_factor_ref 0.3184
_reflns_number_gt 5667
_reflns_number_total 8431
_reflns_threshold_expression >2sigma(I)
_cod_data_source_file b506828b.txt
_cod_data_source_block 114MON.CIF
_cod_original_sg_symbol_H-M P21/n
_cod_database_code 7150240

loop_
_symmetry_equiv_pos_as_xyz
'x, y, z'
'-x+1/2, y+1/2, -z+1/2'
'-x, -y, -z'
'x-1/2, -y-1/2, z-1/2'

loop_
_atom_site_label
_atom_site_type_symbol
_atom_site_fract_x
_atom_site_fract_y
_atom_site_fract_z
_atom_site_U_iso_or_equiv
_atom_site_adp_type
_atom_site_occupancy
_atom_site_symmetry_multiplicity
_atom_site_calc_flag
_atom_site_refinement_flags
_atom_site_disorder_assembly
_atom_site_disorder_group
S4 S 0.2571(2) -0.09252(19) 0.83894(12) 0.0266(7) Uani 1 1 d . . .
S3 S -0.0466(2) 0.1501(2) 0.71273(12) 0.0293(7) Uani 1 1 d . . .
S1 S -0.1109(2) 0.2651(2) 0.96754(12) 0.0289(7) Uani 1 1 d . . .
S5 S -0.0416(3) -0.1857(2) 0.72895(13) 0.0400(9) Uani 1 1 d . . .
S2 S 0.2505(2) 0.2570(2) 0.89659(13) 0.0303(7) Uani 1 1 d . . .
O7 O 0.2681(6) -0.1802(5) 0.8345(3) 0.034(2) Uani 1 1 d . . .
O5 O -0.1213(6) 0.0906(6) 0.7203(3) 0.037(2) Uani 1 1 d . . .
O6 O -0.0620(6) 0.2350(5) 0.7266(3) 0.040(2) Uani 1 1 d . . .
O3 O 0.2377(6) 0.2263(5) 0.9538(3) 0.033(2) Uani 1 1 d . . .
O4 O 0.3316(6) 0.2291(5) 0.8699(4) 0.038(2) Uani 1 1 d . . .
O1 O -0.0366(6) 0.2704(5) 1.0173(3) 0.036(2) Uani 1 1 d . . .
N4 N 0.1426(7) -0.0729(6) 0.8396(4) 0.028(2) Uani 1 1 d . . .
O8 O 0.2861(5) -0.0380(5) 0.7946(3) 0.033(2) Uani 1 1 d . . .
N3 N 0.0535(7) 0.1190(6) 0.7544(4) 0.029(2) Uani 1 1 d . . .
N2 N 0.1532(7) 0.2319(6) 0.8502(4) 0.029(2) Uani 1 1 d . . .
C11 C 0.1431(8) 0.1670(7) 0.7500(5) 0.025(3) Uani 1 1 d . . .
H11A H 0.1432 0.1818 0.7080 0.030 Uiso 1 1 calc R . .
H11B H 0.1996 0.1301 0.7622 0.030 Uiso 1 1 calc R . .
C9 C 0.0576(8) 0.2529(7) 0.8688(5) 0.029(3) Uani 1 1 d . . .
H9B H 0.0064 0.2497 0.8339 0.034 Uiso 1 1 calc R . .
H9A H 0.0600 0.3112 0.8833 0.034 Uiso 1 1 calc R . .
O2 O -0.2064(6) 0.2381(5) 0.9750(4) 0.041(2) Uani 1 1 d . . .
N1 N -0.0727(7) 0.2001(6) 0.9218(4) 0.029(2) Uani 1 1 d . . .
O10 O 0.0534(8) -0.1654(6) 0.7170(4) 0.053(3) Uani 1 1 d . . .
C26 C -0.2204(10) 0.4745(9) 0.8867(5) 0.041(3) Uani 1 1 d . . .
H26A H -0.2821 0.4931 0.8677 0.050 Uiso 1 1 calc R . .
C33 C 0.2140(9) 0.4928(8) 0.9509(5) 0.037(3) Uani 1 1 d . . .
H33A H 0.1972 0.5201 0.9848 0.044 Uiso 1 1 calc R . .
C14 C 0.0912(9) -0.1265(7) 0.8775(5) 0.029(3) Uani 1 1 d . . .
H14A H 0.0490 -0.0911 0.8984 0.035 Uiso 1 1 calc R . .
H14B H 0.1395 -0.1538 0.9077 0.035 Uiso 1 1 calc R . .
C12 C 0.0684(8) 0.0293(7) 0.7637(5) 0.025(3) Uani 1 1 d . . .
H12B H 0.1148 0.0083 0.7383 0.031 Uiso 1 1 calc R . .
H12A H 0.0061 -0.0007 0.7528 0.031 Uiso 1 1 calc R . .
C7 C -0.1413(9) 0.1511(7) 0.8805(5) 0.031(3) Uani 1 1 d . . .
H7B H -0.1257 0.1582 0.8400 0.037 Uiso 1 1 calc R . .
H7A H -0.2079 0.1726 0.8809 0.037 Uiso 1 1 calc R . .
O9 O -0.1247(9) -0.1522(7) 0.6932(4) 0.071(3) Uani 1 1 d . . .
C4 C -0.1402(7) -0.0033(7) 0.8526(5) 0.026(3) Uani 1 1 d . . .
H4 H -0.1372 0.0135 0.8131 0.031 Uiso 1 1 calc R . .
C28 C -0.0570(9) 0.5022(9) 0.9247(5) 0.039(3) Uani 1 1 d . . .
H28A H -0.0039 0.5401 0.9315 0.046 Uiso 1 1 calc R . .
C40 C 0.0277(11) 0.0783(10) 0.5569(5) 0.055(4) Uani 1 1 d . . .
H40A H 0.0514 0.0291 0.5407 0.067 Uiso 1 1 calc R . .
N5 N -0.0465(7) -0.1566(6) 0.7980(4) 0.030(2) Uani 1 1 d . . .
C2 C -0.1484(8) -0.1116(8) 0.9229(6) 0.032(3) Uani 1 1 d . . .
H2 H -0.1515 -0.1690 0.9330 0.038 Uiso 1 1 calc R . .
C49 C 0.3654(8) -0.0879(10) 1.0113(5) 0.038(3) Uani 1 1 d . . .
H49 H 0.3755 -0.1264 1.0432 0.045 Uiso 1 1 calc R . .
C32 C 0.2253(8) 0.4065(8) 0.9511(5) 0.031(3) Uani 1 1 d . . .
H32A H 0.2165 0.3745 0.9848 0.038 Uiso 1 1 calc R . .
C8 C 0.0295(8) 0.1957(7) 0.9172(5) 0.029(3) Uani 1 1 d . . .
H8B H 0.0464 0.1373 0.9086 0.035 Uiso 1 1 calc R . .
H8A H 0.0677 0.2115 0.9556 0.035 Uiso 1 1 calc R . .
C21 C 0.0218(10) -0.4309(9) 0.7364(6) 0.047(4) Uani 1 1 d . . .
H21A H 0.0782 -0.4645 0.7370 0.056 Uiso 1 1 calc R . .
C6 C -0.1405(8) 0.0335(8) 0.9542(5) 0.030(3) Uani 1 1 d . . .
H6 H -0.1379 0.0737 0.9849 0.036 Uiso 1 1 calc R . .
C15 C 0.0294(8) -0.1934(7) 0.8425(4) 0.024(3) Uani 1 1 d . . .
H15B H 0.0717 -0.2299 0.8225 0.029 Uiso 1 1 calc R . .
H15A H -0.0016 -0.2284 0.8701 0.029 Uiso 1 1 calc R . .
C50 C 0.3316(7) -0.1178(8) 0.9551(5) 0.028(3) Uani 1 1 d . . .
H50 H 0.3190 -0.1756 0.9484 0.033 Uiso 1 1 calc R . .
C38 C -0.0261(8) 0.1487(8) 0.6378(5) 0.033(3) Uani 1 1 d . . .
C5 C -0.1385(8) 0.0588(8) 0.8959(5) 0.029(3) Uani 1 1 d . . .
C47 C 0.3711(9) 0.0506(9) 0.9753(6) 0.040(3) Uani 1 1 d . . .
H47 H 0.3849 0.1082 0.9821 0.048 Uiso 1 1 calc R . .
C25 C -0.2092(8) 0.3904(7) 0.9043(5) 0.024(3) Uani 1 1 d . . .
H25A H -0.2608 0.3516 0.8950 0.029 Uiso 1 1 calc R . .
C3 C -0.1458(8) -0.0869(7) 0.8642(5) 0.027(3) Uani 1 1 d . . .
C44 C 0.0427(11) 0.1505(11) 0.4610(6) 0.064(5) Uani 1 1 d . . .
H44B H -0.0164 0.1579 0.4323 0.097 Uiso 1 1 calc R . .
H44C H 0.0736 0.0974 0.4534 0.097 Uiso 1 1 calc R . .
H44A H 0.0877 0.1966 0.4571 0.097 Uiso 1 1 calc R . .
C35 C 0.2522(8) 0.4989(8) 0.8530(5) 0.034(3) Uani 1 1 d . . .
H35A H 0.2608 0.5309 0.8192 0.041 Uiso 1 1 calc R . .
C19 C -0.1485(9) -0.4185(10) 0.7382(5) 0.046(4) Uani 1 1 d . . .
H19A H -0.2094 -0.4441 0.7406 0.055 Uiso 1 1 calc R . .
C24 C -0.1231(8) 0.3666(7) 0.9348(5) 0.025(3) Uani 1 1 d . . .
C17 C -0.0545(9) -0.2951(8) 0.7287(5) 0.035(3) Uani 1 1 d . . .
C43 C -0.0323(11) 0.2223(8) 0.6070(6) 0.050(4) Uani 1 1 d . . .
H43A H -0.0482 0.2731 0.6248 0.060 Uiso 1 1 calc R . .
C13 C 0.1086(8) 0.0130(8) 0.8290(5) 0.030(3) Uani 1 1 d . . .
H13B H 0.1631 0.0518 0.8416 0.036 Uiso 1 1 calc R . .
H13A H 0.0571 0.0247 0.8533 0.036 Uiso 1 1 calc R . .
C45 C 0.3167(7) -0.0614(8) 0.9092(5) 0.028(3) Uani 1 1 d . . .
C18 C -0.1430(9) -0.3327(9) 0.7309(5) 0.038(3) Uani 1 1 d . . .
H18A H -0.2003 -0.2998 0.7274 0.045 Uiso 1 1 calc R . .
C30 C -0.1575(12) 0.6223(9) 0.8824(6) 0.055(4) Uani 1 1 d . . .
H30B H -0.2135 0.6310 0.8515 0.082 Uiso 1 1 calc R . .
H30A H -0.0986 0.6431 0.8687 0.082 Uiso 1 1 calc R . .
H30C H -0.1676 0.6525 0.9182 0.082 Uiso 1 1 calc R . .
C31 C 0.2502(8) 0.3675(8) 0.9002(5) 0.034(3) Uani 1 1 d . . .
C29 C -0.0442(10) 0.4186(8) 0.9439(5) 0.035(3) Uani 1 1 d . . .
H29A H 0.0173 0.3990 0.9626 0.041 Uiso 1 1 calc R . .
C34 C 0.2269(9) 0.5392(8) 0.9021(5) 0.031(3) Uani 1 1 d . . .
C51 C 0.4146(9) 0.0256(10) 1.0849(6) 0.050(4) Uani 1 1 d . . .
H51C H 0.3574 0.0468 1.1004 0.075 Uiso 1 1 calc R . .
H51A H 0.4625 0.0705 1.0853 0.075 Uiso 1 1 calc R . .
H51B H 0.4431 -0.0207 1.1097 0.075 Uiso 1 1 calc R . .
C10 C 0.1573(9) 0.2469(8) 0.7866(5) 0.035(3) Uani 1 1 d . . .
H10B H 0.2210 0.2718 0.7824 0.042 Uiso 1 1 calc R . .
H10A H 0.1062 0.2876 0.7711 0.042 Uiso 1 1 calc R . .
C27 C -0.1463(10) 0.5295(8) 0.8961(5) 0.036(3) Uani 1 1 d . . .
C39 C 0.0046(11) 0.0769(10) 0.6141(5) 0.052(4) Uani 1 1 d . . .
H39A H 0.0101 0.0266 0.6364 0.062 Uiso 1 1 calc R . .
C46 C 0.3377(8) 0.0234(8) 0.9184(5) 0.034(3) Uani 1 1 d . . .
H46 H 0.3291 0.0616 0.8863 0.041 Uiso 1 1 calc R . .
C36 C 0.2649(9) 0.4156(8) 0.8520(5) 0.032(3) Uani 1 1 d . . .
H36A H 0.2840 0.3897 0.8182 0.038 Uiso 1 1 calc R . .
C37 C 0.2142(10) 0.6323(8) 0.9017(6) 0.044(3) Uani 1 1 d . . .
H37C H 0.1448 0.6459 0.8953 0.066 Uiso 1 1 calc R . .
H37A H 0.2451 0.6566 0.8698 0.066 Uiso 1 1 calc R . .
H37B H 0.2446 0.6553 0.9397 0.066 Uiso 1 1 calc R . .
C1 C -0.1461(8) -0.0490(7) 0.9664(5) 0.027(3) Uani 1 1 d . . .
H1 H -0.1487 -0.0654 1.0061 0.033 Uiso 1 1 calc R . .
C48 C 0.3850(8) -0.0048(9) 1.0226(5) 0.039(4) Uani 1 1 d . . .
C20 C -0.0650(9) -0.4673(8) 0.7419(5) 0.034(3) Uani 1 1 d . . .
C23 C -0.0707(11) -0.5613(9) 0.7498(7) 0.057(4) Uani 1 1 d . . .
H23A H -0.1143 -0.5740 0.7785 0.086 Uiso 1 1 calc R . .
H23C H -0.0057 -0.5833 0.7643 0.086 Uiso 1 1 calc R . .
H23B H -0.0957 -0.5873 0.7118 0.086 Uiso 1 1 calc R . .
C41 C 0.0165(10) 0.1500(10) 0.5238(5) 0.044(4) Uani 1 1 d . . .
C16 C -0.1438(9) -0.1517(8) 0.8162(5) 0.038(3) Uani 1 1 d . . .
H16B H -0.1614 -0.2069 0.8309 0.046 Uiso 1 1 calc R . .
H16A H -0.1924 -0.1370 0.7815 0.046 Uiso 1 1 calc R . .
C42 C -0.0144(11) 0.2199(9) 0.5481(6) 0.053(4) Uani 1 1 d . . .
H42A H -0.0244 0.2691 0.5246 0.064 Uiso 1 1 calc R . .
C22 C 0.0282(10) -0.3443(9) 0.7298(5) 0.042(4) Uani 1 1 d . . .
H22A H 0.0887 -0.3192 0.7260 0.051 Uiso 1 1 calc R . .

loop_
_atom_site_aniso_label
_atom_site_aniso_U_11
_atom_site_aniso_U_22
_atom_site_aniso_U_33
_atom_site_aniso_U_23
_atom_site_aniso_U_13
_atom_site_aniso_U_12
S4 0.0305(17) 0.0265(18) 0.0257(15) -0.0017(14) 0.0137(13) -0.0018(14)
S3 0.0394(18) 0.0271(18) 0.0224(15) 0.0031(13) 0.0076(13) 0.0026(15)
S1 0.0352(18) 0.0273(18) 0.0268(15) 0.0004(14) 0.0135(14) 0.0016(14)
S5 0.070(3) 0.032(2) 0.0191(15) -0.0008(14) 0.0098(16) 0.0028(18)
S2 0.0320(17) 0.0306(19) 0.0304(16) 0.0017(14) 0.0118(13) -0.0001(15)
O7 0.032(5) 0.037(5) 0.035(5) -0.007(4) 0.013(4) 0.009(4)
O5 0.036(5) 0.047(6) 0.029(4) 0.000(4) 0.010(4) -0.005(4)
O6 0.042(5) 0.037(6) 0.037(5) 0.006(4) 0.000(4) 0.016(4)
O3 0.034(5) 0.040(5) 0.025(4) 0.007(4) 0.006(4) 0.000(4)
O4 0.041(5) 0.031(5) 0.046(5) 0.002(4) 0.017(4) 0.007(4)
O1 0.050(5) 0.031(5) 0.028(4) 0.003(4) 0.011(4) 0.006(4)
N4 0.037(6) 0.022(6) 0.027(5) 0.000(4) 0.010(4) 0.004(5)
O8 0.032(5) 0.034(5) 0.039(5) 0.003(4) 0.022(4) -0.006(4)
N3 0.035(6) 0.026(6) 0.029(5) -0.003(5) 0.011(5) -0.010(5)
N2 0.049(6) 0.027(6) 0.017(5) 0.011(4) 0.026(4) 0.004(5)
C11 0.035(7) 0.022(7) 0.022(6) -0.001(5) 0.014(5) 0.001(5)
C9 0.037(7) 0.025(7) 0.023(6) 0.002(5) 0.003(5) -0.013(6)
O2 0.052(6) 0.033(5) 0.043(5) -0.001(4) 0.030(4) 0.006(4)
N1 0.030(6) 0.025(6) 0.032(5) -0.011(5) 0.007(5) -0.006(5)
O10 0.097(8) 0.037(6) 0.035(5) -0.008(4) 0.040(5) -0.008(6)
C26 0.035(8) 0.049(10) 0.040(7) -0.011(7) 0.006(6) -0.010(7)
C33 0.048(8) 0.039(9) 0.027(7) -0.003(6) 0.017(6) 0.008(7)
C14 0.044(7) 0.024(7) 0.022(6) 0.014(5) 0.012(5) 0.015(6)
C12 0.020(6) 0.018(7) 0.041(7) -0.009(5) 0.014(5) -0.001(5)
C7 0.041(7) 0.028(7) 0.027(6) 0.005(6) 0.017(6) 0.015(6)
O9 0.116(9) 0.064(8) 0.026(5) -0.007(5) -0.017(6) 0.015(7)
C4 0.017(6) 0.032(8) 0.028(6) -0.018(6) 0.004(5) -0.008(5)
C28 0.033(8) 0.049(10) 0.037(7) -0.010(7) 0.014(6) -0.014(7)
C40 0.079(11) 0.061(11) 0.028(7) 0.006(7) 0.012(7) 0.023(9)
N5 0.038(6) 0.025(6) 0.026(5) -0.001(5) 0.006(4) 0.009(5)
C2 0.017(6) 0.023(7) 0.060(8) 0.002(6) 0.016(6) -0.004(5)
C49 0.020(6) 0.073(11) 0.019(6) 0.004(7) 0.000(5) -0.008(7)
C32 0.037(7) 0.042(9) 0.016(6) 0.002(6) 0.009(5) 0.000(6)
C8 0.044(8) 0.014(6) 0.032(6) 0.005(5) 0.010(6) 0.003(6)
C21 0.039(8) 0.049(10) 0.055(9) -0.012(7) 0.015(7) 0.014(7)
C6 0.029(7) 0.033(8) 0.029(6) -0.004(6) 0.011(5) 0.002(6)
C15 0.036(7) 0.018(6) 0.021(6) -0.003(5) 0.011(5) 0.004(5)
C50 0.008(5) 0.036(8) 0.040(7) 0.010(6) 0.009(5) -0.008(5)
C38 0.030(7) 0.035(8) 0.035(7) -0.002(6) 0.007(6) 0.001(6)
C5 0.013(6) 0.044(8) 0.031(7) 0.001(6) 0.003(5) 0.002(6)
C47 0.034(8) 0.034(8) 0.055(9) 0.012(7) 0.013(7) 0.002(6)
C25 0.030(7) 0.014(6) 0.029(6) -0.004(5) 0.010(5) -0.014(5)
C3 0.019(6) 0.025(7) 0.040(7) -0.012(6) 0.011(5) 0.000(5)
C44 0.075(11) 0.082(13) 0.045(8) 0.001(9) 0.038(8) -0.005(10)
C35 0.035(7) 0.036(8) 0.036(7) -0.010(6) 0.021(6) -0.015(6)
C19 0.017(7) 0.078(12) 0.039(8) -0.014(8) -0.004(6) -0.009(7)
C24 0.032(7) 0.022(7) 0.021(6) -0.011(5) 0.007(5) 0.002(6)
C17 0.041(8) 0.040(8) 0.028(7) -0.009(6) 0.016(6) 0.017(7)
C43 0.096(12) 0.012(7) 0.048(8) 0.002(6) 0.028(8) -0.004(7)
C13 0.028(7) 0.037(8) 0.027(6) -0.009(6) 0.013(5) -0.004(6)
C45 0.012(6) 0.040(8) 0.036(7) 0.002(6) 0.018(5) 0.001(5)
C18 0.027(7) 0.049(10) 0.035(7) -0.024(7) -0.004(6) 0.004(7)
C30 0.090(12) 0.038(9) 0.037(8) -0.003(7) 0.008(8) 0.000(8)
C31 0.028(7) 0.052(9) 0.024(6) 0.000(6) 0.011(5) -0.001(6)
C29 0.047(8) 0.024(7) 0.033(7) -0.006(6) 0.007(6) 0.013(6)
C34 0.034(7) 0.028(7) 0.030(7) -0.003(6) 0.006(6) -0.010(6)
C51 0.029(8) 0.067(11) 0.054(9) -0.007(8) 0.008(7) 0.013(7)
C10 0.043(7) 0.036(8) 0.032(6) 0.005(6) 0.026(6) -0.007(6)
C27 0.052(9) 0.034(8) 0.027(7) -0.004(6) 0.018(6) -0.005(7)
C39 0.073(11) 0.059(11) 0.024(7) 0.005(7) 0.008(7) 0.004(8)
C46 0.033(7) 0.042(9) 0.027(7) 0.010(6) 0.006(6) 0.010(6)
C36 0.041(8) 0.033(8) 0.024(6) -0.010(6) 0.014(6) -0.002(6)
C37 0.048(9) 0.034(8) 0.052(8) -0.005(7) 0.014(7) -0.008(7)
C1 0.034(7) 0.025(7) 0.027(6) 0.004(5) 0.017(5) 0.001(6)
C48 0.012(6) 0.066(11) 0.041(8) -0.026(8) 0.007(5) -0.017(6)
C20 0.046(8) 0.024(7) 0.035(7) -0.012(6) 0.013(6) -0.023(6)
C23 0.059(10) 0.048(10) 0.066(10) -0.015(8) 0.015(8) -0.012(8)
C41 0.043(8) 0.060(11) 0.031(7) 0.013(7) 0.009(6) 0.004(8)
C16 0.034(7) 0.036(8) 0.044(7) 0.003(7) 0.006(6) 0.001(6)
C42 0.083(12) 0.035(9) 0.044(8) 0.029(7) 0.017(8) 0.007(8)
C22 0.052(9) 0.038(9) 0.044(8) -0.019(7) 0.029(7) -0.025(7)

loop_
_atom_type_symbol
_atom_type_description
_atom_type_scat_dispersion_real
_atom_type_scat_dispersion_imag
_atom_type_scat_source
C C 0.0033 0.0016 'International Tables Vol C Tables 4.2.6.8 and 6.1.1.4'
H H 0.0000 0.0000 'International Tables Vol C Tables 4.2.6.8 and 6.1.1.4'
N N 0.0061 0.0033 'International Tables Vol C Tables 4.2.6.8 and 6.1.1.4'
O O 0.0106 0.0060 'International Tables Vol C Tables 4.2.6.8 and 6.1.1.4'
S S 0.1246 0.1234 'International Tables Vol C Tables 4.2.6.8 and 6.1.1.4'

loop_
_geom_angle_atom_site_label_1
_geom_angle_atom_site_label_2
_geom_angle_atom_site_label_3
_geom_angle
_geom_angle_site_symmetry_1
_geom_angle_site_symmetry_3
_geom_angle_publ_flag
O7 S4 O8 120.4(5) . . ?
O7 S4 N4 108.0(5) . . ?
O8 S4 N4 105.6(5) . . ?
O7 S4 C45 107.6(6) . . ?
O8 S4 C45 109.1(5) . . ?
N4 S4 C45 105.3(5) . . ?
O6 S3 O5 118.1(5) . . ?
O6 S3 N3 107.7(5) . . ?
O5 S3 N3 107.2(5) . . ?
O6 S3 C38 106.2(6) . . ?
O5 S3 C38 109.3(5) . . ?
N3 S3 C38 108.0(5) . . ?
O1 S1 O2 120.0(5) . . ?
O1 S1 N1 106.6(5) . . ?
O2 S1 N1 106.5(5) . . ?
O1 S1 C24 107.1(5) . . ?
O2 S1 C24 107.0(5) . . ?
N1 S1 C24 109.4(5) . . ?
O9 S5 O10 120.2(7) . . ?
O9 S5 N5 107.2(6) . . ?
O10 S5 N5 106.9(5) . . ?
O9 S5 C17 107.5(7) . . ?
O10 S5 C17 108.9(6) . . ?
N5 S5 C17 105.3(5) . . ?
O4 S2 O3 119.8(5) . . ?
O4 S2 N2 105.9(5) . . ?
O3 S2 N2 107.7(5) . . ?
O4 S2 C31 109.8(5) . . ?
O3 S2 C31 107.4(5) . . ?
N2 S2 C31 105.5(5) . . ?
C13 N4 C14 118.0(9) . . ?
C13 N4 S4 118.3(8) . . ?
C14 N4 S4 117.0(7) . . ?
C12 N3 C11 114.6(9) . . ?
C12 N3 S3 118.1(8) . . ?
C11 N3 S3 117.0(8) . . ?
C10 N2 C9 114.3(9) . . ?
C10 N2 S2 116.4(7) . . ?
C9 N2 S2 116.3(7) . . ?
N3 C11 C10 116.0(9) . . ?
N2 C9 C8 114.0(9) . . ?
C8 N1 C7 118.7(9) . . ?
C8 N1 S1 120.0(8) . . ?
C7 N1 S1 121.0(7) . . ?
C27 C26 C25 122.0(13) . . ?
C34 C33 C32 120.8(11) . . ?
N4 C14 C15 112.7(9) . . ?
N3 C12 C13 109.3(9) . . ?
N1 C7 C5 112.3(9) . . ?
C3 C4 C5 123.6(11) . . ?
C27 C28 C29 120.6(12) . . ?
C41 C40 C39 120.5(14) . . ?
C15 N5 C16 114.8(9) . . ?
C15 N5 S5 114.7(7) . . ?
C16 N5 S5 117.0(8) . . ?
C3 C2 C1 118.3(11) . . ?
C48 C49 C50 122.6(12) . . ?
C33 C32 C31 118.6(11) . . ?
N1 C8 C9 112.6(9) . . ?
C20 C21 C22 120.3(13) . . ?
C1 C6 C5 119.3(11) . . ?
N5 C15 C14 111.8(9) . . ?
C45 C50 C49 118.2(12) . . ?
C39 C38 C43 121.4(11) . . ?
C39 C38 S3 119.8(10) . . ?
C43 C38 S3 118.4(10) . . ?
C6 C5 C4 117.9(12) . . ?
C6 C5 C7 120.0(11) . . ?
C4 C5 C7 122.0(10) . . ?
C46 C47 C48 121.2(13) . . ?
C24 C25 C26 118.1(11) . . ?
C4 C3 C2 118.1(10) . . ?
C4 C3 C16 121.4(11) . . ?
C2 C3 C16 120.4(11) . . ?
C36 C35 C34 121.7(12) . . ?
C18 C19 C20 120.1(12) . . ?
C25 C24 C29 122.5(11) . . ?
C25 C24 S1 119.7(9) . . ?
C29 C24 S1 117.7(9) . . ?
C18 C17 C22 119.6(13) . . ?
C18 C17 S5 121.7(10) . . ?
C22 C17 S5 118.6(10) . . ?
C38 C43 C42 117.5(12) . . ?
N4 C13 C12 112.5(9) . . ?
C50 C45 C46 121.2(11) . . ?
C50 C45 S4 120.4(10) . . ?
C46 C45 S4 118.0(9) . . ?
C17 C18 C19 120.2(12) . . ?
C36 C31 C32 119.7(12) . . ?
C36 C31 S2 121.1(9) . . ?
C32 C31 S2 118.9(9) . . ?
C24 C29 C28 117.9(12) . . ?
C33 C34 C35 119.1(12) . . ?
C33 C34 C37 120.8(11) . . ?
C35 C34 C37 120.1(11) . . ?
N2 C10 C11 112.4(9) . . ?
C26 C27 C28 118.7(13) . . ?
C26 C27 C30 123.5(14) . . ?
C28 C27 C30 117.5(13) . . ?
C38 C39 C40 119.3(14) . . ?
C47 C46 C45 118.7(12) . . ?
C35 C36 C31 120.1(11) . . ?
C6 C1 C2 122.9(11) . . ?
C49 C48 C47 118.1(11) . . ?
C49 C48 C51 120.6(13) . . ?
C47 C48 C51 121.2(13) . . ?
C21 C20 C19 119.9(13) . . ?
C21 C20 C23 119.7(13) . . ?
C19 C20 C23 120.3(12) . . ?
C42 C41 C40 119.0(12) . . ?
C42 C41 C44 121.1(13) . . ?
C40 C41 C44 119.9(14) . . ?
N5 C16 C3 111.0(10) . . ?
C41 C42 C43 122.0(12) . . ?
C17 C22 C21 119.8(12) . . ?

loop_
_geom_bond_atom_site_label_1
_geom_bond_atom_site_label_2
_geom_bond_distance
_geom_bond_site_symmetry_2
_geom_bond_publ_flag
S4 O7 1.418(9) . ?
S4 O8 1.441(8) . ?
S4 N4 1.627(10) . ?
S4 C45 1.766(12) . ?
S3 O6 1.420(9) . ?
S3 O5 1.440(9) . ?
S3 N3 1.642(10) . ?
S3 C38 1.781(12) . ?
S1 O1 1.421(8) . ?
S1 O2 1.432(9) . ?
S1 N1 1.621(9) . ?
S1 C24 1.787(12) . ?
S5 O9 1.418(11) . ?
S5 O10 1.428(10) . ?
S5 N5 1.659(9) . ?
S5 C17 1.762(14) . ?
S2 O4 1.433(8) . ?
S2 O3 1.433(8) . ?
S2 N2 1.642(10) . ?
S2 C31 1.771(14) . ?
N4 C13 1.462(15) . ?
N4 C14 1.479(14) . ?
N3 C12 1.463(14) . ?
N3 C11 1.482(14) . ?
N2 C10 1.483(13) . ?
N2 C9 1.496(14) . ?
C11 C10 1.526(16) . ?
C9 C8 1.532(14) . ?
N1 C8 1.445(14) . ?
N1 C7 1.466(15) . ?
C26 C27 1.349(17) . ?
C26 C25 1.408(17) . ?
C33 C34 1.375(16) . ?
C33 C32 1.391(17) . ?
C14 C15 1.524(16) . ?
C12 C13 1.537(15) . ?
C7 C5 1.518(17) . ?
C4 C3 1.369(16) . ?
C4 C5 1.401(15) . ?
C28 C27 1.386(18) . ?
C28 C29 1.411(18) . ?
C40 C41 1.371(19) . ?
C40 C39 1.394(17) . ?
N5 C15 1.476(14) . ?
N5 C16 1.478(14) . ?
C2 C3 1.407(16) . ?
C2 C1 1.409(16) . ?
C49 C48 1.375(19) . ?
C49 C50 1.387(16) . ?
C32 C31 1.410(15) . ?
C21 C20 1.365(17) . ?
C21 C22 1.399(19) . ?
C6 C1 1.354(16) . ?
C6 C5 1.400(15) . ?
C50 C45 1.376(16) . ?
C38 C39 1.365(18) . ?
C38 C43 1.369(17) . ?
C47 C46 1.384(17) . ?
C47 C48 1.390(18) . ?
C25 C24 1.348(15) . ?
C3 C16 1.514(16) . ?
C44 C41 1.536(17) . ?
C35 C36 1.347(17) . ?
C35 C34 1.385(16) . ?
C19 C18 1.39(2) . ?
C19 C20 1.392(18) . ?
C24 C29 1.370(17) . ?
C17 C18 1.379(17) . ?
C17 C22 1.392(18) . ?
C43 C42 1.410(18) . ?
C45 C46 1.399(17) . ?
C30 C27 1.522(18) . ?
C31 C36 1.384(16) . ?
C34 C37 1.501(17) . ?
C51 C48 1.505(17) . ?
C20 C23 1.521(19) . ?
C41 C42 1.348(19) . ?

loop_
_geom_torsion_atom_site_label_1
_geom_torsion_atom_site_label_2
_geom_torsion_atom_site_label_3
_geom_torsion_atom_site_label_4
_geom_torsion
_geom_torsion_site_symmetry_1
_geom_torsion_site_symmetry_2
_geom_torsion_site_symmetry_3
_geom_torsion_site_symmetry_4
_geom_torsion_publ_flag
O7 S4 N4 C13 -164.9(8) . . . . ?
O8 S4 N4 C13 -34.9(9) . . . . ?
C45 S4 N4 C13 80.4(9) . . . . ?
O7 S4 N4 C14 44.3(9) . . . . ?
O8 S4 N4 C14 174.2(8) . . . . ?
C45 S4 N4 C14 -70.5(9) . . . . ?
O6 S3 N3 C12 159.7(8) . . . . ?
O5 S3 N3 C12 31.7(9) . . . . ?
C38 S3 N3 C12 -86.0(9) . . . . ?
O6 S3 N3 C11 -57.0(9) . . . . ?
O5 S3 N3 C11 175.0(7) . . . . ?
C38 S3 N3 C11 57.3(9) . . . . ?
O4 S2 N2 C10 -42.1(9) . . . . ?
O3 S2 N2 C10 -171.4(8) . . . . ?
C31 S2 N2 C10 74.3(9) . . . . ?
O4 S2 N2 C9 178.6(8) . . . . ?
O3 S2 N2 C9 49.3(9) . . . . ?
C31 S2 N2 C9 -65.1(8) . . . . ?
C12 N3 C11 C10 -133.0(10) . . . . ?
S3 N3 C11 C10 82.4(11) . . . . ?
C10 N2 C9 C8 145.9(10) . . . . ?
S2 N2 C9 C8 -74.0(11) . . . . ?
O1 S1 N1 C8 -33.9(10) . . . . ?
O2 S1 N1 C8 -163.1(8) . . . . ?
C24 S1 N1 C8 81.6(9) . . . . ?
O1 S1 N1 C7 152.1(8) . . . . ?
O2 S1 N1 C7 22.9(10) . . . . ?
C24 S1 N1 C7 -92.4(9) . . . . ?
C13 N4 C14 C15 107.8(11) . . . . ?
S4 N4 C14 C15 -101.2(10) . . . . ?
C11 N3 C12 C13 78.5(11) . . . . ?
S3 N3 C12 C13 -137.4(8) . . . . ?
C8 N1 C7 C5 75.4(12) . . . . ?
S1 N1 C7 C5 -110.6(10) . . . . ?
O9 S5 N5 C15 173.9(9) . . . . ?
O10 S5 N5 C15 -56.0(9) . . . . ?
C17 S5 N5 C15 59.6(9) . . . . ?
O9 S5 N5 C16 35.2(11) . . . . ?
O10 S5 N5 C16 165.3(9) . . . . ?
C17 S5 N5 C16 -79.0(10) . . . . ?
C34 C33 C32 C31 -0.1(19) . . . . ?
C7 N1 C8 C9 81.7(13) . . . . ?
S1 N1 C8 C9 -92.5(11) . . . . ?
N2 C9 C8 N1 -162.4(9) . . . . ?
C16 N5 C15 C14 -98.8(11) . . . . ?
S5 N5 C15 C14 121.6(8) . . . . ?
N4 C14 C15 N5 -60.7(12) . . . . ?
C48 C49 C50 C45 -0.4(17) . . . . ?
O6 S3 C38 C39 170.8(11) . . . . ?
O5 S3 C38 C39 -60.8(12) . . . . ?
N3 S3 C38 C39 55.5(12) . . . . ?
O6 S3 C38 C43 -2.8(13) . . . . ?
O5 S3 C38 C43 125.6(11) . . . . ?
N3 S3 C38 C43 -118.1(11) . . . . ?
C1 C6 C5 C4 -1.5(17) . . . . ?
C1 C6 C5 C7 174.5(11) . . . . ?
C3 C4 C5 C6 1.5(17) . . . . ?
C3 C4 C5 C7 -174.4(11) . . . . ?
N1 C7 C5 C6 47.1(14) . . . . ?
N1 C7 C5 C4 -137.0(10) . . . . ?
C27 C26 C25 C24 4.4(17) . . . . ?
C5 C4 C3 C2 -1.1(17) . . . . ?
C5 C4 C3 C16 -177.8(10) . . . . ?
C1 C2 C3 C4 0.7(16) . . . . ?
C1 C2 C3 C16 177.4(10) . . . . ?
C26 C25 C24 C29 -6.6(16) . . . . ?
C26 C25 C24 S1 170.7(8) . . . . ?
O1 S1 C24 C25 -152.4(8) . . . . ?
O2 S1 C24 C25 -22.6(10) . . . . ?
N1 S1 C24 C25 92.5(9) . . . . ?
O1 S1 C24 C29 25.2(10) . . . . ?
O2 S1 C24 C29 154.9(8) . . . . ?
N1 S1 C24 C29 -90.0(9) . . . . ?
O9 S5 C17 C18 -39.3(12) . . . . ?
O10 S5 C17 C18 -170.9(10) . . . . ?
N5 S5 C17 C18 74.8(11) . . . . ?
O9 S5 C17 C22 144.5(10) . . . . ?
O10 S5 C17 C22 12.8(12) . . . . ?
N5 S5 C17 C22 -101.5(10) . . . . ?
C39 C38 C43 C42 6(2) . . . . ?
S3 C38 C43 C42 179.1(11) . . . . ?
C14 N4 C13 C12 -115.5(10) . . . . ?
S4 N4 C13 C12 93.9(10) . . . . ?
N3 C12 C13 N4 -169.2(9) . . . . ?
C49 C50 C45 C46 1.8(16) . . . . ?
C49 C50 C45 S4 -170.6(8) . . . . ?
O7 S4 C45 C50 -23.5(10) . . . . ?
O8 S4 C45 C50 -155.6(8) . . . . ?
N4 S4 C45 C50 91.5(9) . . . . ?
O7 S4 C45 C46 163.8(8) . . . . ?
O8 S4 C45 C46 31.7(10) . . . . ?
N4 S4 C45 C46 -81.2(9) . . . . ?
C22 C17 C18 C19 4.4(18) . . . . ?
S5 C17 C18 C19 -171.9(9) . . . . ?
C20 C19 C18 C17 -1.5(19) . . . . ?
C33 C32 C31 C36 1.5(18) . . . . ?
C33 C32 C31 S2 -172.5(10) . . . . ?
O4 S2 C31 C36 45.8(12) . . . . ?
O3 S2 C31 C36 177.5(10) . . . . ?
N2 S2 C31 C36 -67.9(11) . . . . ?
O4 S2 C31 C32 -140.3(9) . . . . ?
O3 S2 C31 C32 -8.6(11) . . . . ?
N2 S2 C31 C32 106.0(10) . . . . ?
C25 C24 C29 C28 5.4(16) . . . . ?
S1 C24 C29 C28 -172.0(8) . . . . ?
C27 C28 C29 C24 -1.8(17) . . . . ?
C32 C33 C34 C35 -0.5(19) . . . . ?
C32 C33 C34 C37 179.7(12) . . . . ?
C36 C35 C34 C33 -0.3(19) . . . . ?
C36 C35 C34 C37 179.4(12) . . . . ?
C9 N2 C10 C11 -99.6(11) . . . . ?
S2 N2 C10 C11 120.2(9) . . . . ?
N3 C11 C10 N2 55.2(14) . . . . ?
C25 C26 C27 C28 -1.0(18) . . . . ?
C25 C26 C27 C30 -174.7(11) . . . . ?
C29 C28 C27 C26 -0.3(17) . . . . ?
C29 C28 C27 C30 173.8(11) . . . . ?
C43 C38 C39 C40 -2(2) . . . . ?
S3 C38 C39 C40 -175.0(11) . . . . ?
C41 C40 C39 C38 -2(2) . . . . ?
C48 C47 C46 C45 0.7(18) . . . . ?
C50 C45 C46 C47 -2.0(17) . . . . ?
S4 C45 C46 C47 170.6(8) . . . . ?
C34 C35 C36 C31 1.8(19) . . . . ?
C32 C31 C36 C35 -2.3(19) . . . . ?
S2 C31 C36 C35 171.5(10) . . . . ?
C5 C6 C1 C2 1.2(18) . . . . ?
C3 C2 C1 C6 -0.8(17) . . . . ?
C50 C49 C48 C47 -0.8(18) . . . . ?
C50 C49 C48 C51 175.4(10) . . . . ?
C46 C47 C48 C49 0.6(18) . . . . ?
C46 C47 C48 C51 -175.6(11) . . . . ?
C22 C21 C20 C19 3(2) . . . . ?
C22 C21 C20 C23 -179.3(12) . . . . ?
C18 C19 C20 C21 -2.3(19) . . . . ?
C18 C19 C20 C23 -179.9(12) . . . . ?
C39 C40 C41 C42 2(2) . . . . ?
C39 C40 C41 C44 179.7(14) . . . . ?
C15 N5 C16 C3 70.2(13) . . . . ?
S5 N5 C16 C3 -151.2(9) . . . . ?
C4 C3 C16 N5 70.1(14) . . . . ?
C2 C3 C16 N5 -106.5(12) . . . . ?
C40 C41 C42 C43 2(2) . . . . ?
C44 C41 C42 C43 -175.5(14) . . . . ?
C38 C43 C42 C41 -6(2) . . . . ?
C18 C17 C22 C21 -3.6(19) . . . . ?
S5 C17 C22 C21 172.7(10) . . . . ?
C20 C21 C22 C17 0(2) . . . . ?

loop_
_cod_related_entry_id
_cod_related_entry_database
_cod_related_entry_code
1 ChemSpider 9472690
